data_7219241
loop_
_publ_author_name
'Gieshoff, Tim N.'
'Villa, Matteo'
'Welther, Alice'
'Plois, Markus'
'Chakraborty, Uttam'
'Wolf, Robert'
'Jacobi von Wangelin, Axel'

_publ_section_title
;
 Iron-catalyzed olefin hydrogenation at 1 bar H2with a
 FeCl3--LiAlH4catalyst
;
_journal_issue 3
_journal_name_full 'Green Chem.'
_journal_page_first 1408
_journal_paper_doi 10.1039/C4GC02368D
_journal_volume 17
_journal_year 2015
_chemical_formula_sum 'C20 H62 Al3 Fe2 Li N4 O2'
_chemical_formula_weight 590.32
_chemical_name_systematic
; 
 ? 
;
_chemical_properties_physical 'Air-sensitive, Moisture-sensitive'
_space_group_IT_number 29
_symmetry_cell_setting orthorhombic
_symmetry_space_group_name_Hall 'P 2c -2ac'
_symmetry_space_group_name_H-M 'P c a 21'
_atom_sites_solution_hydrogens geom
_atom_sites_solution_primary direct
_atom_sites_solution_secondary difmap
_audit_creation_method SHELXL-97
_audit_update_record
;
2014-11-16 deposited with the CCDC.
2015-01-02 downloaded from the CCDC.
;
_cell_angle_alpha 90.00
_cell_angle_beta 90.00
_cell_angle_gamma 90.00
_cell_formula_units_Z 4
_cell_length_a 15.4965(7)
_cell_length_b 16.8579(7)
_cell_length_c 12.6159(6)
_cell_measurement_reflns_used 7081
_cell_measurement_temperature 153(2)
_cell_measurement_theta_max 28.18
_cell_measurement_theta_min 2.40
_cell_volume 3295.8(3)
_computing_cell_refinement 'APEX2(Bruker AXS, 2007)'
_computing_data_collection 'APEX2(Bruker AXS, 2007)'
_computing_data_reduction 'SAINT,SADABS (Bruker AXS, 2007 )'
_computing_molecular_graphics
;
ORTEP3,L.J. Farrugia, J. Appl. Cryst. (1997) 30, 565
;
_computing_structure_refinement
;
SHELXL-97, G. M. Sheldrick, Acta Cryst. (2008) A64, 112-122
;
_computing_structure_solution
;
SHELXS-97 , G. M. Sheldrick, Acta Cryst. (2008) A64, 112-122
;
_diffrn_ambient_temperature 153(1)
_diffrn_detector_area_resol_mean 80
_diffrn_measured_fraction_theta_full 0.980
_diffrn_measured_fraction_theta_max 0.980
_diffrn_measurement_device_type 'CCD area detector'
_diffrn_measurement_method 'Omega and Phi scans'
_diffrn_radiation_monochromator graphite
_diffrn_radiation_source 'rotating anode'
_diffrn_radiation_type MoK\a
_diffrn_radiation_wavelength 0.71073
_diffrn_reflns_av_R_equivalents 0.0617
_diffrn_reflns_av_sigmaI/netI 0.0490
_diffrn_reflns_limit_h_max 19
_diffrn_reflns_limit_h_min -19
_diffrn_reflns_limit_k_max 21
_diffrn_reflns_limit_k_min -21
_diffrn_reflns_limit_l_max 16
_diffrn_reflns_limit_l_min -16
_diffrn_reflns_number 30041
_diffrn_reflns_theta_full 27.10
_diffrn_reflns_theta_max 27.10
_diffrn_reflns_theta_min 6.86
_exptl_absorpt_coefficient_mu 0.981
_exptl_absorpt_correction_T_max 0.9526
_exptl_absorpt_correction_T_min 0.8356
_exptl_absorpt_correction_type multi-scan
_exptl_crystal_colour red
_exptl_crystal_density_diffrn 1.190
_exptl_crystal_density_method 'not measured'
_exptl_crystal_description plate
_exptl_crystal_F_000 1280
_exptl_crystal_recrystallization_method 'Re-crystallisation from solvent: toluene, n-hexane'
_exptl_crystal_size_max 0.19
_exptl_crystal_size_mid 0.11
_exptl_crystal_size_min 0.05
_refine_diff_density_max 0.351
_refine_diff_density_min -0.267
_refine_diff_density_rms 0.052
_refine_ls_abs_structure_details 'Flack H D (1983), Acta Cryst. A39, 876-881'
_refine_ls_abs_structure_Flack 0.000(13)
_refine_ls_extinction_method none
_refine_ls_goodness_of_fit_ref 1.019
_refine_ls_hydrogen_treatment mixed
_refine_ls_matrix_type full
_refine_ls_number_parameters 354
_refine_ls_number_reflns 7121
_refine_ls_number_restraints 1
_refine_ls_restrained_S_all 1.019
_refine_ls_R_factor_all 0.0489
_refine_ls_R_factor_gt 0.0329
_refine_ls_shift/su_max 0
_refine_ls_shift/su_mean 0.002
_refine_ls_structure_factor_coef Fsqd
_refine_ls_weighting_details 'calc w=1/[\s^2^(Fo^2^)+(0.0340P)^2^+0.0000P] where P=(Fo^2^+2Fc^2^)/3'
_refine_ls_weighting_scheme calc
_refine_ls_wR_factor_gt 0.0678
_refine_ls_wR_factor_ref 0.0741
_reflns_number_gt 5799
_reflns_number_total 7121
_reflns_threshold_expression >2sigma(I)
_cod_data_source_file c4gc02368d2.cif
_cod_data_source_block rw110510
_cod_depositor_comments 'Adding full bibliography for 7219241.cif.'
_cod_original_sg_symbol_H-M Pca2(1)
_cod_database_code 7219241

loop_
_symmetry_equiv_pos_as_xyz
'x, y, z'
'-x, -y, z+1/2'
'x+1/2, -y, z'
'-x+1/2, y, z+1/2'

loop_
_atom_site_label
_atom_site_type_symbol
_atom_site_fract_x
_atom_site_fract_y
_atom_site_fract_z
_atom_site_U_iso_or_equiv
_atom_site_adp_type
_atom_site_occupancy
_atom_site_symmetry_multiplicity
_atom_site_calc_flag
_atom_site_refinement_flags
Fe1 Fe 0.42133(2) 0.87814(2) 0.01355(3) 0.02051(10) Uani 1 1 d .
Fe2 Fe 0.42059(2) 0.62513(2) -0.03231(3) 0.02222(11) Uani 1 1 d .
Al1 Al 0.35914(5) 0.74895(4) 0.01774(8) 0.02311(16) Uani 1 1 d .
Al3 Al 0.55827(5) 0.64533(5) 0.04061(6) 0.02439(19) Uani 1 1 d .
Al2 Al 0.55507(5) 0.84346(4) 0.08904(6) 0.02329(18) Uani 1 1 d .
C3 C 0.23216(17) 0.92602(17) 0.0355(3) 0.0342(7) Uani 1 1 d .
H3A H 0.2207 0.8749 0.0697 0.051 Uiso 1 1 calc R
H3B H 0.2274 0.9201 -0.0416 0.051 Uiso 1 1 calc R
H3C H 0.1900 0.9653 0.0601 0.051 Uiso 1 1 calc R
N1 N 0.32043(13) 0.95296(12) 0.06311(19) 0.0256(5) Uani 1 1 d .
C10 C 0.23356(18) 0.57413(18) -0.0123(3) 0.0417(9) Uani 1 1 d .
H10A H 0.1916 0.5316 -0.0002 0.063 Uiso 1 1 calc R
H10B H 0.2257 0.5957 -0.0838 0.063 Uiso 1 1 calc R
H10C H 0.2248 0.6163 0.0400 0.063 Uiso 1 1 calc R
C1 C 0.33809(19) 1.02971(16) 0.0090(3) 0.0323(6) Uani 1 1 d .
H1A H 0.3858 1.0578 0.0452 0.039 Uiso 1 1 calc R
H1B H 0.2862 1.0639 0.0115 0.039 Uiso 1 1 calc R
C2 C 0.3623(2) 1.01309(18) -0.1044(3) 0.0364(7) Uani 1 1 d .
H2A H 0.3133 0.9874 -0.1413 0.044 Uiso 1 1 calc R
H2B H 0.3753 1.0635 -0.1413 0.044 Uiso 1 1 calc R
N2 N 0.43883(14) 0.96051(13) -0.10804(17) 0.0267(5) Uani 1 1 d .
N3 N 0.32200(14) 0.54202(13) -0.00180(19) 0.0285(6) Uani 1 1 d .
C7 C 0.3353(2) 0.47889(18) -0.0817(3) 0.0421(9) Uani 1 1 d .
H7A H 0.2825 0.4460 -0.0876 0.050 Uiso 1 1 calc R
H7B H 0.3835 0.4441 -0.0597 0.050 Uiso 1 1 calc R
O1 O 0.71085(13) 0.71700(13) 0.28923(17) 0.0399(5) Uani 1 1 d .
O2 O 0.51485(13) 0.69838(12) 0.36591(17) 0.0407(5) Uani 1 1 d .
N4 N 0.43337(16) 0.56696(15) -0.17680(19) 0.0361(6) Uani 1 1 d .
C6 C 0.5183(2) 1.00860(18) -0.0944(2) 0.0372(7) Uani 1 1 d .
H6A H 0.5689 0.9737 -0.0963 0.056 Uiso 1 1 calc R
H6B H 0.5162 1.0362 -0.0260 0.056 Uiso 1 1 calc R
H6C H 0.5223 1.0476 -0.1517 0.056 Uiso 1 1 calc R
C8 C 0.3552(2) 0.5158(2) -0.1864(3) 0.0460(9) Uani 1 1 d .
H8A H 0.3056 0.5481 -0.2103 0.055 Uiso 1 1 calc R
H8B H 0.3656 0.4738 -0.2398 0.055 Uiso 1 1 calc R
C5 C 0.4435(2) 0.9236(2) -0.2145(2) 0.0394(7) Uani 1 1 d .
H5A H 0.3910 0.8925 -0.2273 0.059 Uiso 1 1 calc R
H5B H 0.4940 0.8887 -0.2181 0.059 Uiso 1 1 calc R
H5C H 0.4485 0.9652 -0.2685 0.059 Uiso 1 1 calc R
C4 C 0.3207(2) 0.9667(2) 0.1786(2) 0.0392(7) Uani 1 1 d .
H4A H 0.2758 1.0053 0.1968 0.059 Uiso 1 1 calc R
H4B H 0.3771 0.9874 0.2002 0.059 Uiso 1 1 calc R
H4C H 0.3094 0.9166 0.2155 0.059 Uiso 1 1 calc R
C20 C 0.4261(2) 0.7006(2) 0.3343(3) 0.0496(9) Uani 1 1 d .
H20A H 0.3966 0.6506 0.3539 0.059 Uiso 1 1 calc R
H20B H 0.4212 0.7082 0.2567 0.059 Uiso 1 1 calc R
C11 C 0.5112(2) 0.5155(2) -0.1817(3) 0.0465(8) Uani 1 1 d .
H11A H 0.5116 0.4863 -0.2488 0.070 Uiso 1 1 calc R
H11B H 0.5102 0.4779 -0.1225 0.070 Uiso 1 1 calc R
H11C H 0.5632 0.5484 -0.1769 0.070 Uiso 1 1 calc R
C18 C 0.4349(3) 0.7688(2) 0.4953(3) 0.0580(10) Uani 1 1 d .
H18A H 0.4398 0.8231 0.5246 0.070 Uiso 1 1 calc R
H18B H 0.4052 0.7347 0.5478 0.070 Uiso 1 1 calc R
C17 C 0.5213(3) 0.7363(4) 0.4690(3) 0.0824(15) Uani 1 1 d .
H17A H 0.5645 0.7795 0.4668 0.099 Uiso 1 1 calc R
H17B H 0.5393 0.6972 0.5232 0.099 Uiso 1 1 calc R
C9 C 0.3290(2) 0.5062(2) 0.1046(3) 0.0520(10) Uani 1 1 d .
H9A H 0.3216 0.5474 0.1586 0.078 Uiso 1 1 calc R
H9B H 0.3859 0.4816 0.1127 0.078 Uiso 1 1 calc R
H9C H 0.2841 0.4657 0.1132 0.078 Uiso 1 1 calc R
C12 C 0.4363(3) 0.6220(2) -0.2678(3) 0.0603(10) Uani 1 1 d .
H12A H 0.4878 0.6555 -0.2625 0.091 Uiso 1 1 calc R
H12B H 0.3846 0.6555 -0.2675 0.091 Uiso 1 1 calc R
H12C H 0.4384 0.5915 -0.3339 0.091 Uiso 1 1 calc R
C16 C 0.7464(2) 0.7707(2) 0.3663(3) 0.0457(8) Uani 1 1 d .
H16A H 0.7642 0.7416 0.4309 0.055 Uiso 1 1 calc R
H16B H 0.7032 0.8113 0.3865 0.055 Uiso 1 1 calc R
C19 C 0.3870(2) 0.7695(2) 0.3922(3) 0.0503(9) Uani 1 1 d .
H19A H 0.3965 0.8198 0.3534 0.060 Uiso 1 1 calc R
H19B H 0.3243 0.7617 0.4033 0.060 Uiso 1 1 calc R
C13 C 0.7775(2) 0.7014(3) 0.2138(3) 0.0651(12) Uani 1 1 d .
H13A H 0.7525 0.6880 0.1439 0.078 Uiso 1 1 calc R
H13B H 0.8142 0.6568 0.2377 0.078 Uiso 1 1 calc R
C14 C 0.8286(3) 0.7765(3) 0.2077(4) 0.0783(13) Uani 1 1 d .
H14A H 0.8893 0.7655 0.1880 0.094 Uiso 1 1 calc R
H14B H 0.8034 0.8135 0.1552 0.094 Uiso 1 1 calc R
C15 C 0.8230(3) 0.8089(3) 0.3147(3) 0.0811(14) Uani 1 1 d .
H15A H 0.8156 0.8672 0.3121 0.097 Uiso 1 1 calc R
H15B H 0.8763 0.7968 0.3550 0.097 Uiso 1 1 calc R
Li1 Li 0.5923(3) 0.7180(3) 0.2475(4) 0.0346(11) Uani 1 1 d .
H9 H 0.4856(18) 0.5660(17) 0.027(2) 0.038(8) Uiso 1 1 d .
H3 H 0.4086(16) 0.8188(17) 0.107(2) 0.028(7) Uiso 1 1 d .
H5 H 0.409(2) 0.667(2) 0.063(3) 0.058(10) Uiso 1 1 d .
H2 H 0.3620(19) 0.8318(18) -0.059(2) 0.039(8) Uiso 1 1 d .
H12 H 0.5870(19) 0.7439(17) 0.062(3) 0.038(8) Uiso 1 1 d .
H10 H 0.6418(18) 0.8809(16) 0.058(2) 0.036(8) Uiso 1 1 d .
H7 H 0.4847(18) 0.9280(16) 0.093(2) 0.034(8) Uiso 1 1 d .
H14 H 0.5725(18) 0.6206(18) 0.157(3) 0.041(9) Uiso 1 1 d .
H4 H 0.3557(19) 0.6779(18) -0.079(2) 0.040(8) Uiso 1 1 d .
H1 H 0.2661(19) 0.7418(15) 0.076(2) 0.033(8) Uiso 1 1 d .
H8 H 0.484(2) 0.681(2) -0.063(3) 0.054(10) Uiso 1 1 d .
H11 H 0.644(2) 0.6186(19) -0.014(3) 0.053(10) Uiso 1 1 d .
H13 H 0.558(2) 0.8281(19) 0.218(3) 0.047(9) Uiso 1 1 d .
H6 H 0.493(2) 0.835(2) -0.026(3) 0.051(9) Uiso 1 1 d .

loop_
_atom_site_aniso_label
_atom_site_aniso_U_11
_atom_site_aniso_U_22
_atom_site_aniso_U_33
_atom_site_aniso_U_23
_atom_site_aniso_U_13
_atom_site_aniso_U_12
Fe1 0.0213(2) 0.0155(2) 0.02480(19) -0.00044(16) -0.00230(16) 0.00091(13)
Fe2 0.0227(2) 0.0161(2) 0.0279(2) -0.00216(16) -0.00280(16) -0.00063(15)
Al1 0.0214(3) 0.0175(3) 0.0305(4) -0.0010(4) -0.0026(3) 0.0000(3)
Al3 0.0222(4) 0.0181(4) 0.0329(5) -0.0004(3) -0.0029(3) 0.0012(3)
Al2 0.0214(4) 0.0185(4) 0.0299(4) -0.0006(3) -0.0030(3) -0.0009(3)
C3 0.0236(15) 0.0267(14) 0.052(2) -0.0029(13) -0.0020(13) 0.0013(11)
N1 0.0226(11) 0.0233(11) 0.0311(12) -0.0005(10) 0.0001(9) 0.0011(9)
C10 0.0256(16) 0.0313(16) 0.068(3) -0.0067(14) 0.0006(14) -0.0041(12)
C1 0.0330(14) 0.0193(13) 0.0445(16) -0.0001(14) 0.0045(14) 0.0046(11)
C2 0.0364(16) 0.0282(15) 0.0446(18) 0.0136(13) 0.0008(14) 0.0085(13)
N2 0.0298(12) 0.0236(12) 0.0266(12) 0.0036(9) 0.0012(9) 0.0032(9)
N3 0.0231(11) 0.0218(11) 0.0407(16) 0.0010(10) -0.0022(10) -0.0006(9)
C7 0.0305(16) 0.0206(15) 0.075(3) -0.0088(15) 0.0001(15) -0.0040(13)
O1 0.0317(11) 0.0374(11) 0.0506(13) -0.0085(10) -0.0078(10) -0.0006(9)
O2 0.0371(11) 0.0468(13) 0.0381(12) 0.0024(10) 0.0064(9) 0.0035(10)
N4 0.0414(14) 0.0349(14) 0.0321(14) -0.0102(11) 0.0016(11) -0.0058(11)
C6 0.0408(17) 0.0291(15) 0.0419(17) 0.0058(13) 0.0085(14) -0.0047(13)
C8 0.0396(17) 0.049(2) 0.050(2) -0.0289(16) -0.0047(15) -0.0081(15)
C5 0.0494(18) 0.0397(18) 0.0291(17) 0.0002(13) 0.0028(14) 0.0042(15)
C4 0.0388(18) 0.0493(19) 0.0294(17) -0.0046(14) 0.0050(13) 0.0138(15)
C20 0.0371(18) 0.062(2) 0.050(2) -0.0044(17) 0.0105(15) -0.0099(16)
C11 0.0439(18) 0.0422(18) 0.054(2) -0.0220(16) 0.0111(15) -0.0010(15)
C18 0.068(2) 0.052(2) 0.055(2) -0.0078(19) 0.0123(19) 0.0019(17)
C17 0.063(3) 0.145(5) 0.040(2) -0.015(3) -0.002(2) 0.017(3)
C9 0.048(2) 0.051(2) 0.057(2) 0.0205(18) 0.0012(17) -0.0181(17)
C12 0.079(3) 0.070(3) 0.0314(19) 0.0007(18) 0.0012(17) -0.009(2)
C16 0.0469(19) 0.0471(19) 0.0431(19) -0.0085(16) -0.0086(15) -0.0009(16)
C19 0.0451(19) 0.049(2) 0.057(2) 0.0094(17) 0.0103(16) 0.0042(16)
C13 0.042(2) 0.077(3) 0.077(3) -0.040(2) -0.0012(19) 0.006(2)
C14 0.065(3) 0.095(3) 0.076(3) -0.011(3) 0.018(2) -0.021(3)
C15 0.104(3) 0.085(3) 0.054(3) -0.012(2) 0.001(2) -0.056(3)
Li1 0.030(3) 0.036(3) 0.037(3) 0.002(2) 0.001(2) -0.007(2)

loop_
_atom_type_symbol
_atom_type_description
_atom_type_scat_dispersion_real
_atom_type_scat_dispersion_imag
_atom_type_scat_source
C C 0.0033 0.0016 'International Tables Vol C Tables 4.2.6.8 and 6.1.1.4'
H H 0.0000 0.0000 'International Tables Vol C Tables 4.2.6.8 and 6.1.1.4'
Li Li -0.0003 0.0001 'International Tables Vol C Tables 4.2.6.8 and 6.1.1.4'
N N 0.0061 0.0033 'International Tables Vol C Tables 4.2.6.8 and 6.1.1.4'
Fe Fe 0.3463 0.8444 'International Tables Vol C Tables 4.2.6.8 and 6.1.1.4'
Al Al 0.0645 0.0514 'International Tables Vol C Tables 4.2.6.8 and 6.1.1.4'
O O 0.0106 0.0060 'International Tables Vol C Tables 4.2.6.8 and 6.1.1.4'

loop_
_geom_angle_atom_site_label_1
_geom_angle_atom_site_label_2
_geom_angle_atom_site_label_3
_geom_angle
N2 Fe1 N1 85.18(9)
N2 Fe1 Al2 110.37(6)
N1 Fe1 Al2 133.06(7)
N2 Fe1 Al1 132.63(7)
N1 Fe1 Al1 103.94(6)
Al2 Fe1 Al1 96.90(3)
N2 Fe1 H3 178.1(11)
N1 Fe1 H3 93.7(10)
Al2 Fe1 H3 69.3(9)
Al1 Fe1 H3 49.2(10)
N2 Fe1 H2 88.6(12)
N1 Fe1 H2 92.2(11)
Al2 Fe1 H2 130.6(11)
Al1 Fe1 H2 45.4(12)
H3 Fe1 H2 93.0(15)
N2 Fe1 H7 91.7(10)
N1 Fe1 H7 87.5(10)
Al2 Fe1 H7 49.5(10)
Al1 Fe1 H7 134.4(10)
H3 Fe1 H7 86.6(14)
H2 Fe1 H7 179.5(16)
N2 Fe1 H6 88.7(14)
N1 Fe1 H6 173.5(14)
Al2 Fe1 H6 47.7(13)
Al1 Fe1 H6 81.9(14)
H3 Fe1 H6 92.3(17)
H2 Fe1 H6 89.9(18)
H7 Fe1 H6 90.5(16)
N4 Fe2 N3 85.16(10)
N4 Fe2 Al3 108.98(7)
N3 Fe2 Al3 133.09(7)
N4 Fe2 Al1 133.19(8)
N3 Fe2 Al1 104.15(6)
Al3 Fe2 Al1 97.61(3)
N4 Fe2 H9 93.1(11)
N3 Fe2 H9 87.6(10)
Al3 Fe2 H9 48.4(10)
Al1 Fe2 H9 132.5(10)
N4 Fe2 H5 177.0(15)
N3 Fe2 H5 94.6(14)
Al3 Fe2 H5 73.3(13)
Al1 Fe2 H5 44.0(15)
H9 Fe2 H5 89.9(18)
N4 Fe2 H4 89.8(12)
N3 Fe2 H4 88.9(12)
Al3 Fe2 H4 133.9(12)
Al1 Fe2 H4 45.7(12)
H9 Fe2 H4 175.2(15)
H5 Fe2 H4 87.2(19)
N4 Fe2 H8 90.2(13)
N3 Fe2 H8 174.3(13)
Al3 Fe2 H8 51.7(13)
Al1 Fe2 H8 76.7(13)
H9 Fe2 H8 96.0(17)
H5 Fe2 H8 89.8(19)
H4 Fe2 H8 87.9(19)
Fe2 Al1 Fe1 129.36(4)
Fe2 Al1 H3 124.7(8)
Fe1 Al1 H3 41.0(9)
Fe2 Al1 H5 35.7(13)
Fe1 Al1 H5 125.0(12)
H3 Al1 H5 97.3(16)
Fe2 Al1 H2 123.9(10)
Fe1 Al1 H2 39.3(10)
H3 Al1 H2 79.1(13)
H5 Al1 H2 149.1(16)
Fe2 Al1 H4 37.8(10)
Fe1 Al1 H4 129.5(10)
H3 Al1 H4 156.6(13)
H5 Al1 H4 71.7(17)
H2 Al1 H4 99.5(15)
Fe2 Al1 H1 114.2(9)
Fe1 Al1 H1 116.0(9)
H3 Al1 H1 98.2(13)
H5 Al1 H1 100.9(15)
H2 Al1 H1 110.0(14)
H4 Al1 H1 104.1(14)
Fe2 Al3 Li1 124.96(10)
Fe2 Al3 H9 43.0(9)
Li1 Al3 H9 121.5(10)
Fe2 Al3 H12 115.6(10)
Li1 Al3 H12 54.3(11)
H9 Al3 H12 154.9(13)
Fe2 Al3 H14 117.6(11)
Li1 Al3 H14 40.5(12)
H9 Al3 H14 88.9(15)
H12 Al3 H14 94.1(16)
Fe2 Al3 H8 36.9(10)
Li1 Al3 H8 127.6(10)
H9 Al3 H8 76.9(14)
H12 Al3 H8 87.9(15)
H14 Al3 H8 148.6(15)
Fe2 Al3 H11 123.8(13)
Li1 Al3 H11 111.2(13)
H9 Al3 H11 106.2(15)
H12 Al3 H11 97.3(16)
H14 Al3 H11 102.8(17)
H8 Al3 H11 108.1(16)
Fe1 Al2 Li1 128.37(9)
Fe1 Al2 H12 113.7(10)
Li1 Al2 H12 53.3(10)
Fe1 Al2 H10 124.4(11)
Li1 Al2 H10 107.1(11)
H12 Al2 H10 95.5(15)
Fe1 Al2 H7 43.9(9)
Li1 Al2 H7 131.7(9)
H12 Al2 H7 157.2(13)
H10 Al2 H7 102.2(13)
Fe1 Al2 H13 117.4(11)
Li1 Al2 H13 38.6(11)
H12 Al2 H13 91.9(15)
H10 Al2 H13 107.1(16)
H7 Al2 H13 96.5(14)
Fe1 Al2 H6 36.7(11)
Li1 Al2 H6 127.7(11)
H12 Al2 H6 85.5(15)
H10 Al2 H6 107.6(15)
H7 Al2 H6 75.5(14)
H13 Al2 H6 145.2(15)
N1 C3 H3A 109.5
N1 C3 H3B 109.5
H3A C3 H3B 109.5
N1 C3 H3C 109.5
H3A C3 H3C 109.5
H3B C3 H3C 109.5
C4 N1 C3 106.4(2)
C4 N1 C1 108.4(2)
C3 N1 C1 109.2(2)
C4 N1 Fe1 112.68(17)
C3 N1 Fe1 115.60(16)
C1 N1 Fe1 104.37(16)
N3 C10 H10A 109.5
N3 C10 H10B 109.5
H10A C10 H10B 109.5
N3 C10 H10C 109.5
H10A C10 H10C 109.5
H10B C10 H10C 109.5
N1 C1 C2 108.7(2)
N1 C1 H1A 110.0
C2 C1 H1A 110.0
N1 C1 H1B 110.0
C2 C1 H1B 110.0
H1A C1 H1B 108.3
N2 C2 C1 109.9(2)
N2 C2 H2A 109.7
C1 C2 H2A 109.7
N2 C2 H2B 109.7
C1 C2 H2B 109.7
H2A C2 H2B 108.2
C2 N2 C5 108.5(2)
C2 N2 C6 109.5(2)
C5 N2 C6 107.1(2)
C2 N2 Fe1 105.76(16)
C5 N2 Fe1 113.14(18)
C6 N2 Fe1 112.69(17)
C9 N3 C10 107.4(2)
C9 N3 C7 108.4(2)
C10 N3 C7 109.3(2)
C9 N3 Fe2 112.63(18)
C10 N3 Fe2 114.31(17)
C7 N3 Fe2 104.64(17)
N3 C7 C8 109.4(2)
N3 C7 H7A 109.8
C8 C7 H7A 109.8
N3 C7 H7B 109.8
C8 C7 H7B 109.8
H7A C7 H7B 108.2
C13 O1 C16 106.8(2)
C13 O1 Li1 120.9(3)
C16 O1 Li1 123.3(3)
C20 O2 C17 107.6(3)
C20 O2 Li1 112.0(2)
C17 O2 Li1 124.8(3)
C12 N4 C11 108.0(3)
C12 N4 C8 109.0(3)
C11 N4 C8 108.5(2)
C12 N4 Fe2 112.9(2)
C11 N4 Fe2 112.86(19)
C8 N4 Fe2 105.47(18)
N2 C6 H6A 109.5
N2 C6 H6B 109.5
H6A C6 H6B 109.5
N2 C6 H6C 109.5
H6A C6 H6C 109.5
H6B C6 H6C 109.5
C7 C8 N4 109.7(3)
C7 C8 H8A 109.7
N4 C8 H8A 109.7
C7 C8 H8B 109.7
N4 C8 H8B 109.7
H8A C8 H8B 108.2
N2 C5 H5A 109.5
N2 C5 H5B 109.5
H5A C5 H5B 109.5
N2 C5 H5C 109.5
H5A C5 H5C 109.5
H5B C5 H5C 109.5
N1 C4 H4A 109.5
N1 C4 H4B 109.5
H4A C4 H4B 109.5
N1 C4 H4C 109.5
H4A C4 H4C 109.5
H4B C4 H4C 109.5
O2 C20 C19 105.8(3)
O2 C20 H20A 110.6
C19 C20 H20A 110.6
O2 C20 H20B 110.6
C19 C20 H20B 110.6
H20A C20 H20B 108.7
N4 C11 H11A 109.5
N4 C11 H11B 109.5
H11A C11 H11B 109.5
N4 C11 H11C 109.5
H11A C11 H11C 109.5
H11B C11 H11C 109.5
C17 C18 C19 104.8(3)
C17 C18 H18A 110.8
C19 C18 H18A 110.8
C17 C18 H18B 110.8
C19 C18 H18B 110.8
H18A C18 H18B 108.9
O2 C17 C18 107.5(3)
O2 C17 H17A 110.2
C18 C17 H17A 110.2
O2 C17 H17B 110.2
C18 C17 H17B 110.2
H17A C17 H17B 108.5
N3 C9 H9A 109.5
N3 C9 H9B 109.5
H9A C9 H9B 109.5
N3 C9 H9C 109.5
H9A C9 H9C 109.5
H9B C9 H9C 109.5
N4 C12 H12A 109.5
N4 C12 H12B 109.5
H12A C12 H12B 109.5
N4 C12 H12C 109.5
H12A C12 H12C 109.5
H12B C12 H12C 109.5
O1 C16 C15 106.2(3)
O1 C16 H16A 110.5
C15 C16 H16A 110.5
O1 C16 H16B 110.5
C15 C16 H16B 110.5
H16A C16 H16B 108.7
C18 C19 C20 102.5(3)
C18 C19 H19A 111.3
C20 C19 H19A 111.3
C18 C19 H19B 111.3
C20 C19 H19B 111.3
H19A C19 H19B 109.2
O1 C13 C14 105.2(3)
O1 C13 H13A 110.7
C14 C13 H13A 110.7
O1 C13 H13B 110.7
C14 C13 H13B 110.7
H13A C13 H13B 108.8
C15 C14 C13 103.7(4)
C15 C14 H14A 111.0
C13 C14 H14A 111.0
C15 C14 H14B 111.0
C13 C14 H14B 111.0
H14A C14 H14B 109.0
C14 C15 C16 106.7(3)
C14 C15 H15A 110.4
C16 C15 H15A 110.4
C14 C15 H15B 110.4
C16 C15 H15B 110.4
H15A C15 H15B 108.6
O1 Li1 O2 112.4(3)
O1 Li1 Al3 114.5(2)
O2 Li1 Al3 120.1(2)
O1 Li1 Al2 112.3(2)
O2 Li1 Al2 121.2(2)
Al3 Li1 Al2 70.29(11)
O1 Li1 H14 107.1(9)
O2 Li1 H14 101.6(9)
Al3 Li1 H14 29.7(10)
Al2 Li1 H14 99.7(10)
O1 Li1 H13 108.8(9)
O2 Li1 H13 97.8(10)
Al3 Li1 H13 100.3(10)
Al2 Li1 H13 31.6(10)
H14 Li1 H13 128.3(14)

loop_
_geom_bond_atom_site_label_1
_geom_bond_atom_site_label_2
_geom_bond_distance
Fe1 N2 2.087(2)
Fe1 N1 2.104(2)
Fe1 Al2 2.3546(8)
Fe1 Al1 2.3822(8)
Fe1 H3 1.56(3)
Fe1 H2 1.52(3)
Fe1 H7 1.63(3)
Fe1 H6 1.41(3)
Fe2 N4 2.079(2)
Fe2 N3 2.108(2)
Fe2 Al3 2.3484(8)
Fe2 Al1 2.3795(8)
Fe2 H9 1.60(3)
Fe2 H5 1.41(4)
Fe2 H4 1.47(3)
Fe2 H8 1.41(3)
Al1 H3 1.80(3)
Al1 H5 1.68(4)
Al1 H2 1.70(3)
Al1 H4 1.71(3)
Al1 H1 1.62(3)
Al3 Li1 2.931(5)
Al3 H9 1.76(3)
Al3 H12 1.74(3)
Al3 H14 1.54(3)
Al3 H8 1.84(3)
Al3 H11 1.56(3)
Al2 Li1 2.968(5)
Al2 H12 1.78(3)
Al2 H10 1.53(3)
Al2 H7 1.79(3)
Al2 H13 1.65(3)
Al2 H6 1.75(3)
C3 N1 1.483(3)
C3 H3A 0.9800
C3 H3B 0.9800
C3 H3C 0.9800
N1 C4 1.476(4)
N1 C1 1.488(3)
C10 N3 1.480(4)
C10 H10A 0.9800
C10 H10B 0.9800
C10 H10C 0.9800
C1 C2 1.505(4)
C1 H1A 0.9900
C1 H1B 0.9900
C2 N2 1.481(4)
C2 H2A 0.9900
C2 H2B 0.9900
N2 C5 1.482(4)
N2 C6 1.485(4)
N3 C9 1.476(4)
N3 C7 1.480(4)
C7 C8 1.492(5)
C7 H7A 0.9900
C7 H7B 0.9900
O1 C13 1.428(4)
O1 C16 1.439(4)
O1 Li1 1.910(5)
O2 C20 1.433(4)
O2 C17 1.452(4)
O2 Li1 1.945(5)
N4 C12 1.477(4)
N4 C11 1.487(4)
N4 C8 1.492(4)
C6 H6A 0.9800
C6 H6B 0.9800
C6 H6C 0.9800
C8 H8A 0.9900
C8 H8B 0.9900
C5 H5A 0.9800
C5 H5B 0.9800
C5 H5C 0.9800
C4 H4A 0.9800
C4 H4B 0.9800
C4 H4C 0.9800
C20 C19 1.499(5)
C20 H20A 0.9900
C20 H20B 0.9900
C11 H11A 0.9800
C11 H11B 0.9800
C11 H11C 0.9800
C18 C17 1.484(6)
C18 C19 1.497(6)
C18 H18A 0.9900
C18 H18B 0.9900
C17 H17A 0.9900
C17 H17B 0.9900
C9 H9A 0.9800
C9 H9B 0.9800
C9 H9C 0.9800
C12 H12A 0.9800
C12 H12B 0.9800
C12 H12C 0.9800
C16 C15 1.500(5)
C16 H16A 0.9900
C16 H16B 0.9900
C19 H19A 0.9900
C19 H19B 0.9900
C13 C14 1.495(6)
C13 H13A 0.9900
C13 H13B 0.9900
C14 C15 1.459(6)
C14 H14A 0.9900
C14 H14B 0.9900
C15 H15A 0.9900
C15 H15B 0.9900
Li1 H14 2.02(3)
Li1 H13 1.97(3)
